data_4350177
loop_
_publ_author_name
'Herrera, Juan-Manuel'
'Pope, Simon J. A.'
'Adams, Harry'
'Faulkner, Stephen'
'Ward, Michael D.'

_publ_section_title
;
 Structural and photophysical properties of coordination networks
 combining [Ru(Bpym)(CN)4]2- or [[Ru(CN)4]2(mu-bpym)]4- anions (bpym =
 2,2'-bipyrimidine) with lanthanide(III) cations: sensitized near-infrared
 luminescence from Yb(III), Nd(III), and Er(III) following
 Ru-to-lanthanide energy transfer.
;
_journal_issue 10
_journal_name_full 'Inorganic chemistry'
_journal_page_first 3895
_journal_page_last 3904
_journal_paper_doi 10.1021/ic0521574
_journal_volume 45
_journal_year 2006
_chemical_formula_sum 'C12 H16 N9 O8 Ru Sm'
_chemical_formula_weight 665.76
_space_group_IT_number 33
_space_group_name_Hall 'P 2c -2n'
_space_group_name_H-M_alt 'P n a 21'
_symmetry_cell_setting orthorhombic
_symmetry_space_group_name_H-M 'P n a 21'
_atom_sites_solution_hydrogens geom
_atom_sites_solution_primary direct
_atom_sites_solution_secondary difmap
_audit_creation_method SHELXL-97
_cell_angle_alpha 90.00
_cell_angle_beta 90.00
_cell_angle_gamma 90.00
_cell_formula_units_Z 4
_cell_length_a 24.791(2)
_cell_length_b 6.5425(6)
_cell_length_c 12.4486(12)
_cell_measurement_reflns_used 5462
_cell_measurement_temperature 150(2)
_cell_measurement_theta_max 54.977
_cell_measurement_theta_min 4.634
_cell_volume 2019.1(3)
_computing_cell_refinement 'Bruker XSCANS'
_computing_data_collection 'Bruker XSCANS'
_computing_data_reduction 'Bruker Saint'
_computing_molecular_graphics 'Bruker SHELXTL'
_computing_publication_material 'Bruker SHELXTL'
_computing_structure_refinement 'SHELXL-97 (Sheldrick, 1997)'
_computing_structure_solution 'SHELXS-97 (Sheldrick, 1990)'
_diffrn_ambient_temperature 150(2)
_diffrn_measured_fraction_theta_full 0.995
_diffrn_measured_fraction_theta_max 0.995
_diffrn_measurement_device_type 'Bruker smart 1000'
_diffrn_measurement_method '\w scans'
_diffrn_radiation_monochromator graphite
_diffrn_radiation_source 'fine-focus sealed tube'
_diffrn_radiation_type MoK\a
_diffrn_radiation_wavelength 0.71073
_diffrn_reflns_av_R_equivalents 0.0579
_diffrn_reflns_av_sigmaI/netI 0.0443
_diffrn_reflns_limit_h_max 32
_diffrn_reflns_limit_h_min -32
_diffrn_reflns_limit_k_max 8
_diffrn_reflns_limit_k_min -8
_diffrn_reflns_limit_l_max 16
_diffrn_reflns_limit_l_min -16
_diffrn_reflns_number 21516
_diffrn_reflns_theta_full 27.55
_diffrn_reflns_theta_max 27.55
_diffrn_reflns_theta_min 1.64
_diffrn_standards_decay_% 0
_diffrn_standards_interval_count 0
_diffrn_standards_interval_time 0
_diffrn_standards_number 0
_exptl_absorpt_coefficient_mu 3.690
_exptl_absorpt_correction_T_max 0.7822
_exptl_absorpt_correction_T_min 0.4142
_exptl_absorpt_correction_type multi-scan
_exptl_absorpt_process_details SADABS
_exptl_crystal_colour Orange
_exptl_crystal_density_diffrn 2.190
_exptl_crystal_density_method 'not measured'
_exptl_crystal_description PLATE
_exptl_crystal_F_000 1284
_exptl_crystal_size_max 0.29
_exptl_crystal_size_mid 0.16
_exptl_crystal_size_min 0.07
_refine_diff_density_max 0.982
_refine_diff_density_min -0.550
_refine_diff_density_rms 0.107
_refine_ls_abs_structure_details 'Flack H D (1983), Acta Cryst. A39, 876-881'
_refine_ls_abs_structure_Flack 0.365(9)
_refine_ls_extinction_method none
_refine_ls_goodness_of_fit_ref 1.014
_refine_ls_hydrogen_treatment constr
_refine_ls_matrix_type full
_refine_ls_number_parameters 281
_refine_ls_number_reflns 4617
_refine_ls_number_restraints 16
_refine_ls_restrained_S_all 1.014
_refine_ls_R_factor_all 0.0287
_refine_ls_R_factor_gt 0.0243
_refine_ls_shift/su_max 0.002
_refine_ls_shift/su_mean 0.000
_refine_ls_structure_factor_coef Fsqd
_refine_ls_weighting_details 'calc w=1/[\s^2^(Fo^2^)+(0.0200P)^2^+0.0000P] where P=(Fo^2^+2Fc^2^)/3'
_refine_ls_weighting_scheme calc
_refine_ls_wR_factor_gt 0.0505
_refine_ls_wR_factor_ref 0.0519
_reflns_number_gt 4235
_reflns_number_total 4617
_reflns_threshold_expression >2sigma(I)
_cod_data_source_file ic0521574si20051219_111610.cif
_cod_data_source_block imw216j(RuSm)
_cod_depositor_comments
;
The following automatic conversions were performed:

data item '_refine_ls_hydrogen_treatment' value 'CONSTR' was changed
to 'constr' in accordance with the
/home/saulius/struct/COD-crude-data/automatic-downloads/DataCite-retrospective/ACS/depositions/lib/dictionaries/cif_core.dic
dictionary named 'cif_core.dic' version 2.4.2 last updated on
2011-04-26.

data item '_symmetry_cell_setting' value 'Orthorhombic' was changed
to 'orthorhombic' in accordance with the
/home/saulius/struct/COD-crude-data/automatic-downloads/DataCite-retrospective/ACS/depositions/lib/dictionaries/cif_core.dic
dictionary named 'cif_core.dic' version 2.4.2 last updated on
2011-04-26.

Automatic conversion script
Id: cif_fix_values 6909 2019-04-08 15:41:33Z antanas 
;
_cod_original_sg_symbol_H-M Pna2(1)
_cod_database_code 4350177

loop_
_symmetry_equiv_pos_as_xyz
'x, y, z'
'-x, -y, z+1/2'
'x+1/2, -y+1/2, z'
'-x+1/2, y+1/2, z+1/2'

loop_
_atom_site_label
_atom_site_type_symbol
_atom_site_fract_x
_atom_site_fract_y
_atom_site_fract_z
_atom_site_U_iso_or_equiv
_atom_site_adp_type
_atom_site_occupancy
_atom_site_symmetry_multiplicity
_atom_site_calc_flag
_atom_site_refinement_flags
Ru1 Ru 0.349382(12) 0.99496(5) 0.38470(3) 0.01240(7) Uani 1 1 d .
Sm2 Sm 0.515812(7) 0.62023(3) 0.59882(2) 0.01282(5) Uani 1 1 d .
N16 N 0.27918(15) 1.1572(5) 0.3390(3) 0.0142(8) Uani 1 1 d .
N12 N 0.18332(16) 1.1369(6) 0.3412(3) 0.0243(9) Uani 1 1 d .
N26 N 0.28694(15) 0.8170(5) 0.4525(3) 0.0141(8) Uani 1 1 d .
N22 N 0.19180(15) 0.7834(6) 0.4614(3) 0.0214(9) Uani 1 1 d .
N32 N 0.33266(16) 0.7268(5) 0.1737(3) 0.0214(8) Uani 1 1 d .
N34 N 0.44091(16) 0.7227(6) 0.4805(3) 0.0222(9) Uani 1 1 d .
N36 N 0.43474(16) 1.2624(5) 0.2639(3) 0.0193(9) Uani 1 1 d .
N38 N 0.36585(14) 1.2505(5) 0.6010(4) 0.0258(7) Uani 1 1 d .
N41 N 0.55957(16) 0.9097(5) 0.4308(3) 0.0201(8) Uani 1 1 d .
O51 O 0.43628(14) 0.5155(4) 0.7017(2) 0.0229(7) Uani 1 1 d D
H51A H 0.4422 0.4524 0.7616 0.028 Uiso 1 1 d RD
H51B H 0.4119 0.4421 0.6740 0.028 Uiso 1 1 d RD
O61 O 0.60147(13) 0.4947(4) 0.5423(3) 0.0242(7) Uani 1 1 d D
H61A H 0.6234 0.4265 0.5782 0.029 Uiso 1 1 d RD
H61B H 0.6193 0.5492 0.4932 0.029 Uiso 1 1 d RD
O71 O 0.47316(13) 0.9564(4) 0.6656(3) 0.0202(7) Uani 1 1 d D
H71A H 0.4599 0.9598 0.7271 0.024 Uiso 1 1 d RD
H71B H 0.4491 0.9996 0.6236 0.024 Uiso 1 1 d RD
O81 O 0.53695(13) 0.3118(4) 0.7020(2) 0.0206(7) Uani 1 1 d D
H81A H 0.5618 0.2977 0.7445 0.025 Uiso 1 1 d RD
H81B H 0.5218 0.1960 0.6970 0.025 Uiso 1 1 d RD
O91 O 0.49510(14) 0.3318(5) 0.4837(3) 0.0257(8) Uani 1 1 d D
H91A H 0.5230 0.2685 0.4675 0.031 Uiso 1 1 d RD
H91B H 0.4752 0.3359 0.4319 0.031 Uiso 1 1 d RD
O42 O 0.56071(14) 0.9359(5) 0.5307(2) 0.0224(7) Uani 1 1 d .
O43 O 0.54907(14) 0.7352(5) 0.3958(3) 0.0270(8) Uani 1 1 d .
O44 O 0.56701(15) 1.0584(5) 0.3696(3) 0.0326(8) Uani 1 1 d .
C11 C 0.23164(18) 1.0696(6) 0.3670(4) 0.0179(10) Uani 1 1 d .
C13 C 0.1818(2) 1.3057(7) 0.2804(4) 0.0270(11) Uani 1 1 d .
H13 H 0.1478 1.3557 0.2570 0.032 Uiso 1 1 calc R
C14 C 0.2278(2) 1.4097(7) 0.2505(4) 0.0221(11) Uani 1 1 d .
H14 H 0.2257 1.5330 0.2104 0.026 Uiso 1 1 calc R
C15 C 0.2765(2) 1.3304(7) 0.2800(4) 0.0188(11) Uani 1 1 d .
H15 H 0.3088 1.3975 0.2589 0.023 Uiso 1 1 calc R
C21 C 0.2368(2) 0.8797(6) 0.4308(4) 0.0153(10) Uani 1 1 d .
C25 C 0.2922(2) 0.6424(6) 0.5089(4) 0.0182(10) Uani 1 1 d .
H25 H 0.3273 0.5933 0.5260 0.022 Uiso 1 1 calc R
C24 C 0.2478(2) 0.5341(7) 0.5422(4) 0.0223(10) Uani 1 1 d .
H24 H 0.2514 0.4099 0.5811 0.027 Uiso 1 1 calc R
C23 C 0.1982(2) 0.6107(6) 0.5175(4) 0.0218(10) Uani 1 1 d .
H23 H 0.1671 0.5389 0.5411 0.026 Uiso 1 1 calc R
C31 C 0.34006(17) 0.8246(6) 0.2485(4) 0.0137(9) Uani 1 1 d .
C33 C 0.40809(19) 0.8221(6) 0.4401(3) 0.0155(9) Uani 1 1 d .
C35 C 0.40315(18) 1.1664(6) 0.3090(3) 0.0150(9) Uani 1 1 d .
C37 C 0.35866(18) 1.1615(6) 0.5223(4) 0.0158(9) Uani 1 1 d .

loop_
_atom_site_aniso_label
_atom_site_aniso_U_11
_atom_site_aniso_U_22
_atom_site_aniso_U_33
_atom_site_aniso_U_23
_atom_site_aniso_U_13
_atom_site_aniso_U_12
Ru1 0.01071(15) 0.01105(13) 0.01543(14) 0.00203(13) 0.00019(16) 0.00018(12)
Sm2 0.01202(10) 0.01003(8) 0.01642(9) -0.00046(11) -0.00157(11) -0.00024(7)
N16 0.015(2) 0.0102(16) 0.0174(18) -0.0008(14) -0.0024(15) 0.0027(14)
N12 0.015(2) 0.031(2) 0.027(2) 0.0079(17) 0.0007(17) 0.0070(17)
N26 0.009(2) 0.0136(17) 0.020(2) -0.0035(15) -0.0011(16) 0.0019(14)
N22 0.014(2) 0.0231(19) 0.027(2) 0.0022(18) 0.0018(17) -0.0032(16)
N32 0.028(2) 0.0142(18) 0.022(2) -0.0013(17) -0.0004(18) 0.0064(16)
N34 0.021(2) 0.022(2) 0.024(2) 0.0014(17) -0.0028(18) 0.0040(17)
N36 0.023(2) 0.0141(18) 0.020(2) 0.0038(16) 0.0021(18) -0.0015(17)
N38 0.0254(19) 0.0254(17) 0.0265(19) 0.003(2) -0.002(3) -0.0026(16)
N41 0.013(2) 0.023(2) 0.024(2) -0.0007(16) 0.0020(17) 0.0032(15)
O51 0.0233(19) 0.0225(16) 0.0231(18) 0.0032(14) -0.0017(14) -0.0068(14)
O61 0.0164(18) 0.0248(17) 0.0312(18) 0.0133(14) 0.0028(15) 0.0051(13)
O71 0.0224(18) 0.0178(15) 0.0204(17) -0.0007(13) -0.0004(14) 0.0001(13)
O81 0.0176(17) 0.0143(14) 0.0299(19) 0.0057(13) -0.0047(15) -0.0022(13)
O91 0.024(2) 0.0194(15) 0.033(2) -0.0099(14) -0.0121(16) 0.0061(14)
O42 0.030(2) 0.0189(14) 0.0181(17) 0.0001(13) 0.0053(15) -0.0018(14)
O43 0.0302(19) 0.0239(16) 0.0267(19) -0.0036(16) -0.0037(18) -0.0002(15)
O44 0.039(2) 0.0292(17) 0.029(2) 0.0117(16) 0.0037(18) -0.0088(16)
C11 0.014(2) 0.0181(19) 0.022(3) -0.0014(18) 0.0011(19) 0.0019(17)
C13 0.017(3) 0.031(3) 0.033(3) 0.001(2) -0.002(2) 0.010(2)
C14 0.025(3) 0.020(2) 0.021(3) 0.006(2) 0.005(2) 0.011(2)
C15 0.021(3) 0.013(2) 0.022(3) 0.0017(19) 0.000(2) 0.002(2)
C21 0.014(3) 0.016(2) 0.016(2) -0.0036(17) 0.003(2) 0.0015(18)
C25 0.021(3) 0.017(2) 0.017(2) 0.0039(18) 0.0022(19) 0.0039(18)
C24 0.025(3) 0.018(2) 0.024(2) 0.0066(19) 0.005(2) -0.0030(19)
C23 0.019(3) 0.019(2) 0.027(3) 0.0061(19) 0.003(2) -0.0059(19)
C31 0.009(2) 0.0123(19) 0.019(2) 0.0057(18) 0.0017(18) 0.0023(16)
C33 0.019(2) 0.016(2) 0.012(2) -0.0019(17) 0.0027(19) -0.0024(17)
C35 0.017(2) 0.015(2) 0.013(2) 0.0016(17) -0.0038(19) 0.0057(17)
C37 0.011(2) 0.014(2) 0.023(2) 0.0043(18) 0.0031(19) -0.0018(16)

loop_
_atom_type_symbol
_atom_type_description
_atom_type_scat_dispersion_real
_atom_type_scat_dispersion_imag
_atom_type_scat_source
C C 0.0033 0.0016 'International Tables Vol C Tables 4.2.6.8 and 6.1.1.4'
H H 0.0000 0.0000 'International Tables Vol C Tables 4.2.6.8 and 6.1.1.4'
N N 0.0061 0.0033 'International Tables Vol C Tables 4.2.6.8 and 6.1.1.4'
O O 0.0106 0.0060 'International Tables Vol C Tables 4.2.6.8 and 6.1.1.4'
Ru Ru -1.2594 0.8363 'International Tables Vol C Tables 4.2.6.8 and 6.1.1.4'
Sm Sm -0.1638 3.4418 'International Tables Vol C Tables 4.2.6.8 and 6.1.1.4'

loop_
_geom_angle_atom_site_label_1
_geom_angle_atom_site_label_2
_geom_angle_atom_site_label_3
_geom_angle
_geom_angle_site_symmetry_1
_geom_angle_site_symmetry_3
C33 Ru1 C35 89.67(17) . .
C33 Ru1 C31 93.48(17) . .
C35 Ru1 C31 89.45(17) . .
C33 Ru1 C37 85.96(17) . .
C35 Ru1 C37 91.21(17) . .
C31 Ru1 C37 179.14(17) . .
C33 Ru1 N16 172.12(16) . .
C35 Ru1 N16 98.15(15) . .
C31 Ru1 N16 87.57(15) . .
C37 Ru1 N16 92.89(15) . .
C33 Ru1 N26 94.90(16) . .
C35 Ru1 N26 174.38(16) . .
C31 Ru1 N26 87.02(15) . .
C37 Ru1 N26 92.38(15) . .
N16 Ru1 N26 77.35(14) . .
O61 Sm2 O91 75.29(11) . .
O61 Sm2 O51 140.83(10) . .
O91 Sm2 O51 85.46(11) . .
O61 Sm2 O81 71.34(10) . .
O91 Sm2 O81 73.38(11) . .
O51 Sm2 O81 70.57(11) . .
O61 Sm2 N34 126.09(12) . .
O91 Sm2 N34 72.47(12) . .
O51 Sm2 N34 77.42(12) . .
O81 Sm2 N34 134.38(12) . .
O61 Sm2 O42 77.73(10) . .
O91 Sm2 O42 122.54(11) . .
O51 Sm2 O42 140.23(10) . .
O81 Sm2 O42 139.91(11) . .
N34 Sm2 O42 84.70(12) . .
O61 Sm2 N36 84.94(12) . 2_675
O91 Sm2 N36 145.52(12) . 2_675
O51 Sm2 N36 92.89(12) . 2_675
O81 Sm2 N36 73.64(11) . 2_675
N34 Sm2 N36 140.69(12) . 2_675
O42 Sm2 N36 78.90(11) . 2_675
O61 Sm2 O71 139.00(10) . .
O91 Sm2 O71 140.15(11) . .
O51 Sm2 O71 74.92(10) . .
O81 Sm2 O71 128.44(10) . .
N34 Sm2 O71 69.60(11) . .
O42 Sm2 O71 65.56(10) . .
N36 Sm2 O71 71.09(11) 2_675 .
O61 Sm2 O43 63.77(10) . .
O91 Sm2 O43 74.61(11) . .
O51 Sm2 O43 142.65(10) . .
O81 Sm2 O43 129.83(10) . .
N34 Sm2 O43 66.65(12) . .
O42 Sm2 O43 47.96(10) . .
N36 Sm2 O43 121.28(12) 2_675 .
O71 Sm2 O43 100.65(10) . .
C15 N16 C11 116.8(4) . .
C15 N16 Ru1 127.4(3) . .
C11 N16 Ru1 115.7(3) . .
C11 N12 C13 116.0(4) . .
C21 N26 C25 117.1(4) . .
C21 N26 Ru1 115.6(3) . .
C25 N26 Ru1 127.1(3) . .
C21 N22 C23 116.6(4) . .
C33 N34 Sm2 160.6(4) . .
C35 N36 Sm2 153.9(4) . 2_674
O43 N41 O44 122.0(4) . .
O43 N41 O42 118.3(4) . .
O44 N41 O42 119.6(4) . .
Sm2 O51 H51A 116.6 . .
Sm2 O51 H51B 121.4 . .
H51A O51 H51B 101.6 . .
Sm2 O61 H61A 127.4 . .
Sm2 O61 H61B 122.7 . .
H61A O61 H61B 106.1 . .
Sm2 O71 H71A 118.7 . .
Sm2 O71 H71B 112.1 . .
H71A O71 H71B 106.5 . .
Sm2 O81 H81A 126.4 . .
Sm2 O81 H81B 127.0 . .
H81A O81 H81B 106.4 . .
Sm2 O91 H91A 110.8 . .
Sm2 O91 H91B 124.9 . .
H91A O91 H91B 109.2 . .
N41 O42 Sm2 102.3(2) . .
N41 O43 Sm2 89.6(3) . .
N12 C11 N16 125.9(4) . .
N12 C11 C21 119.4(4) . .
N16 C11 C21 114.7(4) . .
N12 C13 C14 122.5(5) . .
N12 C13 H13 118.8 . .
C14 C13 H13 118.8 . .
C15 C14 C13 118.1(4) . .
C15 C14 H14 121.0 . .
C13 C14 H14 121.0 . .
N16 C15 C14 120.6(5) . .
N16 C15 H15 119.7 . .
C14 C15 H15 119.7 . .
N22 C21 N26 125.0(4) . .
N22 C21 C11 118.5(4) . .
N26 C21 C11 116.5(4) . .
N26 C25 C24 121.0(4) . .
N26 C25 H25 119.5 . .
C24 C25 H25 119.5 . .
C25 C24 C23 117.8(4) . .
C25 C24 H24 121.1 . .
C23 C24 H24 121.1 . .
N22 C23 C24 122.4(4) . .
N22 C23 H23 118.8 . .
C24 C23 H23 118.8 . .
N32 C31 Ru1 177.0(4) . .
N34 C33 Ru1 174.7(4) . .
N36 C35 Ru1 178.6(4) . .
N38 C37 Ru1 177.0(4) . .

loop_
_geom_bond_atom_site_label_1
_geom_bond_atom_site_label_2
_geom_bond_distance
_geom_bond_site_symmetry_2
Ru1 C33 1.968(5) .
Ru1 C35 1.980(5) .
Ru1 C31 2.043(5) .
Ru1 C37 2.043(5) .
Ru1 N16 2.116(4) .
Ru1 N26 2.113(4) .
Sm2 O61 2.383(3) .
Sm2 O91 2.424(3) .
Sm2 O51 2.449(3) .
Sm2 O81 2.449(3) .
Sm2 N34 2.463(4) .
Sm2 O42 2.495(3) .
Sm2 N36 2.513(4) 2_675
Sm2 O71 2.578(3) .
Sm2 O43 2.763(4) .
N16 C15 1.353(6) .
N16 C11 1.356(6) .
N12 C11 1.316(6) .
N12 C13 1.339(6) .
N26 C21 1.336(6) .
N26 C25 1.348(5) .
N22 C21 1.337(6) .
N22 C23 1.338(5) .
N32 C31 1.144(6) .
N34 C33 1.157(6) .
N36 C35 1.151(6) .
N36 Sm2 2.513(4) 2_674
N38 C37 1.153(6) .
N41 O43 1.249(4) .
N41 O44 1.249(4) .
N41 O42 1.256(5) .
O51 H51A 0.8643 .
O51 H51B 0.8458 .
O61 H61A 0.8324 .
O61 H61B 0.8345 .
O71 H71A 0.8335 .
O71 H71B 0.8419 .
O81 H81A 0.8177 .
O81 H81B 0.8485 .
O91 H91A 0.8307 .
O91 H91B 0.8126 .
C11 C21 1.480(6) .
C13 C14 1.379(7) .
C13 H13 0.9500 .
C14 C15 1.363(7) .
C14 H14 0.9500 .
C15 H15 0.9500 .
C25 C24 1.375(6) .
C25 H25 0.9500 .
C24 C23 1.361(7) .
C24 H24 0.9500 .
C23 H23 0.9500 .

loop_
_geom_torsion_atom_site_label_1
_geom_torsion_atom_site_label_2
_geom_torsion_atom_site_label_3
_geom_torsion_atom_site_label_4
_geom_torsion
_geom_torsion_site_symmetry_1
C33 Ru1 N16 C15 170.2(10) .
C35 Ru1 N16 C15 -2.8(4) .
C31 Ru1 N16 C15 -91.9(4) .
C37 Ru1 N16 C15 88.8(4) .
N26 Ru1 N16 C15 -179.4(4) .
C33 Ru1 N16 C11 -14.1(13) .
C35 Ru1 N16 C11 172.9(3) .
C31 Ru1 N16 C11 83.8(3) .
C37 Ru1 N16 C11 -95.5(3) .
N26 Ru1 N16 C11 -3.7(3) .
C33 Ru1 N26 C21 -177.9(3) .
C35 Ru1 N26 C21 -33.6(17) .
C31 Ru1 N26 C21 -84.7(3) .
C37 Ru1 N26 C21 95.9(3) .
N16 Ru1 N26 C21 3.5(3) .
C33 Ru1 N26 C25 -2.3(4) .
C35 Ru1 N26 C25 142.0(15) .
C31 Ru1 N26 C25 90.9(4) .
C37 Ru1 N26 C25 -88.5(4) .
N16 Ru1 N26 C25 179.1(4) .
O61 Sm2 N34 C33 -120.7(11) .
O91 Sm2 N34 C33 -176.6(11) .
O51 Sm2 N34 C33 94.2(11) .
O81 Sm2 N34 C33 140.2(10) .
O42 Sm2 N34 C33 -50.0(11) .
N36 Sm2 N34 C33 15.2(12) 2_675
O71 Sm2 N34 C33 15.8(11) .
O43 Sm2 N34 C33 -96.2(11) .
O43 N41 O42 Sm2 -14.5(4) .
O44 N41 O42 Sm2 163.0(3) .
O61 Sm2 O42 N41 73.3(3) .
O91 Sm2 O42 N41 9.9(3) .
O51 Sm2 O42 N41 -118.4(3) .
O81 Sm2 O42 N41 113.3(3) .
N34 Sm2 O42 N41 -55.4(3) .
N36 Sm2 O42 N41 160.5(3) 2_675
O71 Sm2 O42 N41 -125.4(3) .
O43 Sm2 O42 N41 7.7(2) .
O44 N41 O43 Sm2 -164.7(4) .
O42 N41 O43 Sm2 12.8(4) .
O61 Sm2 O43 N41 -104.8(3) .
O91 Sm2 O43 N41 174.3(3) .
O51 Sm2 O43 N41 114.1(3) .
O81 Sm2 O43 N41 -133.7(2) .
N34 Sm2 O43 N41 97.1(3) .
O42 Sm2 O43 N41 -7.6(2) .
N36 Sm2 O43 N41 -39.2(3) 2_675
O71 Sm2 O43 N41 35.0(3) .
C13 N12 C11 N16 1.1(7) .
C13 N12 C11 C21 -177.8(4) .
C15 N16 C11 N12 0.6(7) .
Ru1 N16 C11 N12 -175.6(4) .
C15 N16 C11 C21 179.5(4) .
Ru1 N16 C11 C21 3.4(5) .
C11 N12 C13 C14 -3.0(7) .
N12 C13 C14 C15 3.3(8) .
C11 N16 C15 C14 -0.4(7) .
Ru1 N16 C15 C14 175.3(3) .
C13 C14 C15 N16 -1.5(8) .
C23 N22 C21 N26 -0.4(7) .
C23 N22 C21 C11 179.0(4) .
C25 N26 C21 N22 0.6(7) .
Ru1 N26 C21 N22 176.6(4) .
C25 N26 C21 C11 -178.9(4) .
Ru1 N26 C21 C11 -2.9(5) .
N12 C11 C21 N22 -0.8(6) .
N16 C11 C21 N22 -179.9(4) .
N12 C11 C21 N26 178.7(4) .
N16 C11 C21 N26 -0.4(6) .
C21 N26 C25 C24 0.1(6) .
Ru1 N26 C25 C24 -175.4(3) .
N26 C25 C24 C23 -0.9(7) .
C21 N22 C23 C24 -0.5(7) .
C25 C24 C23 N22 1.1(8) .
C33 Ru1 C31 N32 115(7) .
C35 Ru1 C31 N32 -155(7) .
C37 Ru1 C31 N32 65(15) .
N16 Ru1 C31 N32 -57(7) .
N26 Ru1 C31 N32 20(7) .
Sm2 N34 C33 Ru1 -59(5) .
C35 Ru1 C33 N34 128(4) .
C31 Ru1 C33 N34 -142(4) .
C37 Ru1 C33 N34 37(4) .
N16 Ru1 C33 N34 -45(5) .
N26 Ru1 C33 N34 -55(4) .
Sm2 N36 C35 Ru1 46(17) 2_674
C33 Ru1 C35 N36 60(17) .
C31 Ru1 C35 N36 -34(17) .
C37 Ru1 C35 N36 146(17) .
N16 Ru1 C35 N36 -121(17) .
N26 Ru1 C35 N36 -85(17) .
C33 Ru1 C37 N38 7(8) .
C35 Ru1 C37 N38 -82(8) .
C31 Ru1 C37 N38 57(16) .
N16 Ru1 C37 N38 180(100) .
N26 Ru1 C37 N38 102(8) .
